data_2237578
loop_
_publ_author_name
'Cao, Ping'
'Liu, Jia-Cheng'
'Hu, Dong-Cheng'

_publ_section_title
;
 Bis[2-(1<i>H</i>-benzotriazol-1-yl)-1<i>H</i>-benzimidazol-1-ido]diethanolcadmium
;
_journal_coeditor_code XU5670
_journal_issue 3
_journal_name_full 'Acta Crystallographica Section E'
_journal_page_first m134
_journal_paper_doi 10.1107/S1600536813001827
_journal_volume 69
_journal_year 2013
_chemical_formula_iupac '[Cd (C13 H8 N5)2 (C2 H6 O)2]'
_chemical_formula_moiety 'C30 H28 Cd1 N10 O2'
_chemical_formula_sum 'C30 H28 Cd N10 O2'
_chemical_formula_weight 673.03
_chemical_name_systematic Bis[2-(1<i>H</i>-benzotriazol-1-yl)-1<i>H</i>-benzimidazol-1-ido]diethanolcadmium
_space_group_IT_number 14
_symmetry_cell_setting monoclinic
_symmetry_space_group_name_Hall '-P 2ybc'
_symmetry_space_group_name_H-M 'P 1 21/c 1'
_atom_sites_solution_hydrogens geom
_atom_sites_solution_primary direct
_atom_sites_solution_secondary difmap
_audit_creation_method SHELXL-97
_cell_angle_alpha 90.00
_cell_angle_beta 101.352(5)
_cell_angle_gamma 90.00
_cell_formula_units_Z 2
_cell_length_a 8.7544(4)
_cell_length_b 8.0112(2)
_cell_length_c 20.9382(9)
_cell_measurement_reflns_used 3469
_cell_measurement_temperature 293(2)
_cell_measurement_theta_max 28.4127
_cell_measurement_theta_min 3.3737
_cell_volume 1439.74(10)
_computing_cell_refinement 'CrysAlis PRO (Agilent, 2012)'
_computing_data_collection 'CrysAlis PRO (Agilent, 2012)'
_computing_data_reduction 'CrysAlis PRO (Agilent, 2012)'
_computing_molecular_graphics 'SHELXTL (Sheldrick, 2008)'
_computing_publication_material 'SHELXTL (Sheldrick, 2008)'
_computing_structure_refinement 'SHELXTL (Sheldrick, 2008)'
_computing_structure_solution 'SHELXTL (Sheldrick, 2008)'
_diffrn_ambient_temperature 293(2)
_diffrn_detector_area_resol_mean 16.0733
_diffrn_measured_fraction_theta_full 0.998
_diffrn_measured_fraction_theta_max 0.998
_diffrn_measurement_device_type 'Agilent SuperNova (Dual, Cu at zero, Eos)'
_diffrn_measurement_method '\w scans'
_diffrn_radiation_monochromator graphite
_diffrn_radiation_source 'fine-focus sealed tube'
_diffrn_radiation_type MoK\a
_diffrn_radiation_wavelength 0.71073
_diffrn_reflns_av_R_equivalents 0.0301
_diffrn_reflns_av_sigmaI/netI 0.0421
_diffrn_reflns_limit_h_max 11
_diffrn_reflns_limit_h_min -11
_diffrn_reflns_limit_k_max 10
_diffrn_reflns_limit_k_min -9
_diffrn_reflns_limit_l_max 28
_diffrn_reflns_limit_l_min -26
_diffrn_reflns_number 7375
_diffrn_reflns_theta_full 28.48
_diffrn_reflns_theta_max 28.48
_diffrn_reflns_theta_min 3.38
_exptl_absorpt_coefficient_mu 0.806
_exptl_absorpt_correction_T_max 0.818
_exptl_absorpt_correction_T_min 0.773
_exptl_absorpt_correction_type multi-scan
_exptl_absorpt_process_details '(CrysAlis PRO; Agilent, 2012)'
_exptl_crystal_colour yellow
_exptl_crystal_density_diffrn 1.552
_exptl_crystal_density_method 'not measured'
_exptl_crystal_description block
_exptl_crystal_F_000 684
_exptl_crystal_size_max 0.32
_exptl_crystal_size_mid 0.28
_exptl_crystal_size_min 0.25
_refine_diff_density_max 2.989
_refine_diff_density_min -0.969
_refine_ls_extinction_method none
_refine_ls_goodness_of_fit_ref 1.195
_refine_ls_hydrogen_treatment mixed
_refine_ls_matrix_type full
_refine_ls_number_parameters 200
_refine_ls_number_reflns 3636
_refine_ls_number_restraints 1
_refine_ls_restrained_S_all 1.194
_refine_ls_R_factor_all 0.0976
_refine_ls_R_factor_gt 0.0887
_refine_ls_shift/su_max 0.001
_refine_ls_shift/su_mean 0.000
_refine_ls_structure_factor_coef Fsqd
_refine_ls_weighting_details 'calc w=1/[\s^2^(Fo^2^)+(0.0356P)^2^+19.0636P] where P=(Fo^2^+2Fc^2^)/3'
_refine_ls_weighting_scheme calc
_refine_ls_wR_factor_gt 0.2167
_refine_ls_wR_factor_ref 0.2206
_reflns_number_gt 2781
_reflns_number_total 3636
_reflns_threshold_expression I>2sigma(I)
_cod_data_source_file xu5670.cif
_cod_data_source_block I
_cod_original_sg_symbol_H-M 'P 21/c'
_cod_original_formula_sum 'C30 H28 Cd1 N10 O2'
_cod_database_code 2237578
_cod_database_fobs_code 2237578

loop_
_symmetry_equiv_pos_as_xyz
'x, y, z'
'-x, y+1/2, -z+1/2'
'-x, -y, -z'
'x, -y-1/2, z-1/2'

loop_
_atom_site_type_symbol
_atom_site_label
_atom_site_fract_x
_atom_site_fract_y
_atom_site_fract_z
_atom_site_U_iso_or_equiv
_atom_site_adp_type
_atom_site_calc_flag
_atom_site_refinement_flags
_atom_site_occupancy
_atom_site_symmetry_multiplicity
_atom_site_disorder_assembly
_atom_site_disorder_group
Cd Cd1 0.0000 0.5000 0.5000 0.0382(3) Uani d S 1 2 . .
N N5 0.0518(8) 0.2674(8) 0.4545(3) 0.0345(15) Uani d . 1 1 A .
N N4 0.1590(8) 0.0074(9) 0.4596(3) 0.0371(15) Uani d . 1 1 A .
C C7 0.1439(9) 0.1508(9) 0.4883(4) 0.0303(15) Uani d . 1 1 . .
N N2 0.1878(9) 0.3336(8) 0.5803(3) 0.0397(16) Uani d . 1 1 A .
C C4 0.5416(12) -0.0727(12) 0.6419(5) 0.049(2) Uani d . 1 1 . .
H H4 0.6007 -0.1689 0.6413 0.059 Uiso calc R 1 1 . .
C C6 0.3410(9) 0.1084(10) 0.5935(4) 0.0341(17) Uani d . 1 1 . .
C C5 0.4252(11) -0.0382(11) 0.5883(5) 0.047(2) Uani d . 1 1 A .
H H5 0.4046 -0.1068 0.5518 0.057 Uiso calc R 1 1 . .
C C3 0.5740(11) 0.0307(12) 0.6967(5) 0.050(2) Uani d . 1 1 A .
H H3 0.6556 0.0032 0.7307 0.060 Uiso calc R 1 1 . .
C C13 -0.0046(9) 0.1884(9) 0.3956(4) 0.0320(16) Uani d . 1 1 . .
O O1 -0.2074(8) 0.3361(7) 0.5291(4) 0.0470(16) Uani d D 1 1 A 1
H H1 -0.199(14) 0.233(3) 0.522(6) 0.071 Uiso d D 1 1 B 1
N N3 0.2245(8) 0.1886(8) 0.5512(3) 0.0317(14) Uani d . 1 1 A .
C C9 0.0275(11) -0.0769(11) 0.3455(4) 0.0404(19) Uani d . 1 1 . .
H H9 0.0686 -0.1842 0.3475 0.048 Uiso calc R 1 1 A .
C C14 -0.3409(15) 0.3597(16) 0.5541(8) 0.081(4) Uani d . 1 1 A 1
H H14A -0.3628 0.2586 0.5762 0.098 Uiso calc R 1 1 A 1
H H14B -0.4281 0.3800 0.5185 0.098 Uiso calc R 1 1 A 1
C C2 0.4898(11) 0.1690(12) 0.7015(5) 0.046(2) Uani d . 1 1 . .
H H2 0.5096 0.2352 0.7387 0.055 Uiso calc R 1 1 A .
C C12 -0.1048(11) 0.2473(11) 0.3394(4) 0.042(2) Uani d . 1 1 A .
H H12 -0.1483 0.3536 0.3372 0.050 Uiso calc R 1 1 . .
C C10 -0.0704(12) -0.0196(14) 0.2903(5) 0.052(2) Uani d . 1 1 A .
H H10 -0.0937 -0.0885 0.2539 0.063 Uiso calc R 1 1 . .
C C11 -0.1348(12) 0.1384(12) 0.2877(5) 0.049(2) Uani d . 1 1 . .
H H11 -0.2010 0.1723 0.2496 0.059 Uiso calc R 1 1 A .
C C8 0.0624(9) 0.0309(9) 0.3979(4) 0.0326(17) Uani d . 1 1 A .
C C1 0.3704(10) 0.2104(10) 0.6481(4) 0.0361(17) Uani d . 1 1 A .
N N1 0.2753(9) 0.3473(9) 0.6380(4) 0.0430(17) Uani d . 1 1 . .
C C15 -0.3265(19) 0.5020(19) 0.6007(8) 0.096(5) Uani d . 1 1 A 1
H H15A -0.3235 0.6049 0.5774 0.144 Uiso calc R 1 1 A 1
H H15B -0.2324 0.4903 0.6328 0.144 Uiso calc R 1 1 A 1
H H15C -0.4145 0.5027 0.6218 0.144 Uiso calc R 1 1 A 1

loop_
_atom_site_aniso_label
_atom_site_aniso_U_11
_atom_site_aniso_U_22
_atom_site_aniso_U_33
_atom_site_aniso_U_12
_atom_site_aniso_U_13
_atom_site_aniso_U_23
Cd1 0.0529(5) 0.0192(4) 0.0413(5) 0.0066(4) 0.0064(4) -0.0031(4)
N5 0.046(4) 0.017(3) 0.039(4) 0.004(3) 0.004(3) 0.001(3)
N4 0.045(4) 0.026(3) 0.041(4) 0.006(3) 0.008(3) 0.007(3)
C7 0.035(4) 0.018(3) 0.038(4) 0.000(3) 0.008(3) 0.004(3)
N2 0.057(4) 0.022(3) 0.039(4) 0.010(3) 0.006(3) -0.003(3)
C4 0.058(6) 0.030(4) 0.053(6) 0.013(4) -0.005(4) 0.003(4)
C6 0.041(4) 0.020(3) 0.041(4) 0.000(3) 0.010(3) 0.002(3)
C5 0.055(5) 0.032(5) 0.053(5) 0.009(4) 0.005(4) 0.001(4)
C3 0.049(5) 0.043(6) 0.052(5) 0.001(4) -0.006(4) 0.004(4)
C13 0.043(4) 0.020(3) 0.033(4) 0.005(3) 0.007(3) 0.004(3)
O1 0.064(4) 0.019(3) 0.064(4) 0.007(3) 0.027(3) -0.001(3)
N3 0.044(4) 0.019(3) 0.032(3) 0.003(3) 0.008(3) 0.000(3)
C9 0.057(5) 0.027(4) 0.035(4) 0.009(4) 0.004(4) -0.007(3)
C14 0.070(8) 0.053(7) 0.130(12) 0.010(6) 0.042(8) -0.007(8)
C2 0.054(5) 0.039(5) 0.040(5) -0.004(4) -0.003(4) -0.002(4)
C12 0.059(5) 0.029(4) 0.035(4) 0.013(4) 0.005(4) 0.004(3)
C10 0.066(6) 0.049(6) 0.038(5) -0.003(5) 0.001(4) -0.008(5)
C11 0.061(6) 0.045(5) 0.036(5) 0.003(5) -0.001(4) -0.001(4)
C8 0.037(4) 0.024(4) 0.037(4) 0.001(3) 0.008(3) -0.005(3)
C1 0.046(4) 0.028(4) 0.033(4) -0.001(3) 0.005(3) 0.000(3)
N1 0.056(4) 0.032(4) 0.035(4) 0.007(3) -0.004(3) -0.007(3)
C15 0.122(12) 0.065(8) 0.120(12) -0.018(9) 0.074(10) -0.029(9)

loop_
_atom_type_symbol
_atom_type_description
_atom_type_scat_dispersion_real
_atom_type_scat_dispersion_imag
_atom_type_scat_source
C C 0.0033 0.0016 'International Tables Vol C Tables 4.2.6.8 and 6.1.1.4'
H H 0.0000 0.0000 'International Tables Vol C Tables 4.2.6.8 and 6.1.1.4'
N N 0.0061 0.0033 'International Tables Vol C Tables 4.2.6.8 and 6.1.1.4'
O O 0.0106 0.0060 'International Tables Vol C Tables 4.2.6.8 and 6.1.1.4'
Cd Cd -0.8075 1.2024 'International Tables Vol C Tables 4.2.6.8 and 6.1.1.4'

loop_
_geom_angle_atom_site_label_1
_geom_angle_atom_site_label_2
_geom_angle_atom_site_label_3
_geom_angle_site_symmetry_1
_geom_angle_site_symmetry_3
_geom_angle
N5 Cd1 N5 3_566 . 180.0000(10)
N5 Cd1 O1 3_566 3_566 82.9(2)
N5 Cd1 O1 . 3_566 97.1(2)
N5 Cd1 O1 3_566 . 97.1(2)
N5 Cd1 O1 . . 82.9(2)
O1 Cd1 O1 3_566 . 180.0(2)
N5 Cd1 N2 3_566 . 109.2(2)
N5 Cd1 N2 . . 70.8(2)
O1 Cd1 N2 3_566 . 91.8(2)
O1 Cd1 N2 . . 88.2(2)
N5 Cd1 N2 3_566 3_566 70.8(2)
N5 Cd1 N2 . 3_566 109.2(2)
O1 Cd1 N2 3_566 3_566 88.2(2)
O1 Cd1 N2 . 3_566 91.8(2)
N2 Cd1 N2 . 3_566 180.0(3)
C7 N5 C13 . . 102.9(6)
C7 N5 Cd1 . . 121.3(5)
C13 N5 Cd1 . . 135.2(5)
C7 N4 C8 . . 101.9(6)
N4 C7 N5 . . 118.1(7)
N4 C7 N3 . . 122.8(7)
N5 C7 N3 . . 119.1(7)
N1 N2 N3 . . 109.6(6)
N1 N2 Cd1 . . 140.4(5)
N3 N2 Cd1 . . 109.4(5)
C5 C4 C3 . . 123.0(9)
C5 C4 H4 . . 118.5
C3 C4 H4 . . 118.5
N3 C6 C1 . . 104.5(7)
N3 C6 C5 . . 132.7(8)
C1 C6 C5 . . 122.8(8)
C4 C5 C6 . . 114.7(9)
C4 C5 H5 . . 122.7
C6 C5 H5 . . 122.7
C2 C3 C4 . . 121.5(9)
C2 C3 H3 . . 119.2
C4 C3 H3 . . 119.2
C8 C13 N5 . . 108.1(7)
C8 C13 C12 . . 121.6(8)
N5 C13 C12 . . 130.2(7)
C14 O1 Cd1 . . 138.9(7)
C14 O1 H1 . . 108(8)
Cd1 O1 H1 . . 113(8)
C6 N3 N2 . . 108.5(6)
C6 N3 C7 . . 132.8(7)
N2 N3 C7 . . 118.7(6)
C10 C9 C8 . . 117.5(8)
C10 C9 H9 . . 121.2
C8 C9 H9 . . 121.2
O1 C14 C15 . . 112.6(11)
O1 C14 H14A . . 109.1
C15 C14 H14A . . 109.1
O1 C14 H14B . . 109.1
C15 C14 H14B . . 109.1
H14A C14 H14B . . 107.8
C3 C2 C1 . . 117.8(9)
C3 C2 H2 . . 121.1
C1 C2 H2 . . 121.1
C11 C12 C13 . . 115.9(8)
C11 C12 H12 . . 122.0
C13 C12 H12 . . 122.0
C9 C10 C11 . . 121.4(9)
C9 C10 H10 . . 119.3
C11 C10 H10 . . 119.3
C12 C11 C10 . . 122.5(9)
C12 C11 H11 . . 118.7
C10 C11 H11 . . 118.7
C9 C8 C13 . . 121.0(8)
C9 C8 N4 . . 130.0(7)
C13 C8 N4 . . 109.0(7)
N1 C1 C6 . . 109.6(7)
N1 C1 C2 . . 130.1(8)
C6 C1 C2 . . 120.2(8)
N2 N1 C1 . . 107.8(7)

loop_
_geom_bond_atom_site_label_1
_geom_bond_atom_site_label_2
_geom_bond_site_symmetry_2
_geom_bond_distance
_geom_bond_publ_flag
Cd1 O1 3_566 2.414(7) ?
Cd1 O1 . 2.414(7) y
Cd1 N2 . 2.494(7) y
Cd1 N2 3_566 2.494(7) ?
Cd1 N5 3_566 2.180(6) ?
Cd1 N5 . 2.180(6) y
N5 C7 . 1.341(10) ?
N5 C13 . 1.388(10) ?
N4 C7 . 1.316(10) ?
N4 C8 . 1.411(10) ?
C7 N3 . 1.399(10) ?
N2 N1 . 1.301(10) ?
N2 N3 . 1.380(9) ?
C4 C5 . 1.387(13) ?
C4 C3 . 1.398(14) ?
C4 H4 . 0.9300 ?
C6 N3 . 1.371(10) ?
C6 C1 . 1.388(11) ?
C6 C5 . 1.402(11) ?
C5 H5 . 0.9300 ?
C3 C2 . 1.346(13) ?
C3 H3 . 0.9300 ?
C13 C8 . 1.388(10) ?
C13 C12 . 1.404(11) ?
O1 C14 . 1.384(13) ?
O1 H1 . 0.848(10) ?
C9 C10 . 1.375(13) ?
C9 C8 . 1.382(11) ?
C9 H9 . 0.9300 ?
C14 C15 . 1.489(18) ?
C14 H14A . 0.9700 ?
C14 H14B . 0.9700 ?
C2 C1 . 1.411(12) ?
C2 H2 . 0.9300 ?
C12 C11 . 1.374(13) ?
C12 H12 . 0.9300 ?
C10 C11 . 1.383(14) ?
C10 H10 . 0.9300 ?
C11 H11 . 0.9300 ?
C1 N1 . 1.368(11) ?
C15 H15A . 0.9600 ?
C15 H15B . 0.9600 ?
C15 H15C . 0.9600 ?

loop_
_geom_hbond_atom_site_label_D
_geom_hbond_atom_site_label_H
_geom_hbond_atom_site_label_A
_geom_hbond_site_symmetry_A
_geom_hbond_distance_DH
_geom_hbond_distance_HA
_geom_hbond_distance_DA
_geom_hbond_angle_DHA
O1 H1 N4 3_556 0.848(10) 1.98(5) 2.787(9) 159(12)

loop_
_geom_torsion_atom_site_label_1
_geom_torsion_atom_site_label_2
_geom_torsion_atom_site_label_3
_geom_torsion_atom_site_label_4
_geom_torsion_site_symmetry_1
_geom_torsion
N5 Cd1 N5 C7 3_566 3E1(10)
O1 Cd1 N5 C7 3_566 93.0(6)
O1 Cd1 N5 C7 . -87.0(6)
N2 Cd1 N5 C7 . 3.5(6)
N2 Cd1 N5 C7 3_566 -176.5(6)
N5 Cd1 N5 C13 3_566 -16E1(10)
O1 Cd1 N5 C13 3_566 -97.4(8)
O1 Cd1 N5 C13 . 82.6(8)
N2 Cd1 N5 C13 . 173.2(8)
N2 Cd1 N5 C13 3_566 -6.8(8)
C8 N4 C7 N5 . -0.4(9)
C8 N4 C7 N3 . -177.7(7)
C13 N5 C7 N4 . 1.5(10)
Cd1 N5 C7 N4 . 174.0(5)
C13 N5 C7 N3 . 178.8(7)
Cd1 N5 C7 N3 . -8.6(10)
N5 Cd1 N2 N1 3_566 -8.7(10)
N5 Cd1 N2 N1 . 171.3(10)
O1 Cd1 N2 N1 3_566 74.5(10)
O1 Cd1 N2 N1 . -105.5(10)
N2 Cd1 N2 N1 3_566 13E1(10)
N5 Cd1 N2 N3 3_566 -178.2(5)
N5 Cd1 N2 N3 . 1.8(5)
O1 Cd1 N2 N3 3_566 -95.1(5)
O1 Cd1 N2 N3 . 84.9(5)
N2 Cd1 N2 N3 3_566 -4E1(10)
C3 C4 C5 C6 . -0.5(15)
N3 C6 C5 C4 . 176.7(9)
C1 C6 C5 C4 . -0.6(13)
C5 C4 C3 C2 . 2.1(17)
C7 N5 C13 C8 . -1.9(9)
Cd1 N5 C13 C8 . -172.8(6)
C7 N5 C13 C12 . -178.7(9)
Cd1 N5 C13 C12 . 10.3(14)
N5 Cd1 O1 C14 3_566 11.6(13)
N5 Cd1 O1 C14 . -168.4(13)
O1 Cd1 O1 C14 3_566 -11E1(10)
N2 Cd1 O1 C14 . 120.7(13)
N2 Cd1 O1 C14 3_566 -59.3(13)
C1 C6 N3 N2 . 0.3(9)
C5 C6 N3 N2 . -177.3(9)
C1 C6 N3 C7 . 180.0(8)
C5 C6 N3 C7 . 2.4(15)
N1 N2 N3 C6 . 0.1(9)
Cd1 N2 N3 C6 . 173.1(5)
N1 N2 N3 C7 . -179.6(7)
Cd1 N2 N3 C7 . -6.6(8)
N4 C7 N3 C6 . 7.9(13)
N5 C7 N3 C6 . -169.3(8)
N4 C7 N3 N2 . -172.5(7)
N5 C7 N3 N2 . 10.3(11)
Cd1 O1 C14 C15 . -33(2)
C4 C3 C2 C1 . -2.2(15)
C8 C13 C12 C11 . 1.5(13)
N5 C13 C12 C11 . 178.0(9)
C8 C9 C10 C11 . -1.7(15)
C13 C12 C11 C10 . -0.3(15)
C9 C10 C11 C12 . 0.4(17)
C10 C9 C8 C13 . 2.8(13)
C10 C9 C8 N4 . -179.3(9)
N5 C13 C8 C9 . 180.0(8)
C12 C13 C8 C9 . -2.8(13)
N5 C13 C8 N4 . 1.7(9)
C12 C13 C8 N4 . 178.9(8)
C7 N4 C8 C9 . -178.9(9)
C7 N4 C8 C13 . -0.8(9)
N3 C6 C1 N1 . -0.7(9)
C5 C6 C1 N1 . 177.3(8)
N3 C6 C1 C2 . -177.6(8)
C5 C6 C1 C2 . 0.4(13)
C3 C2 C1 N1 . -175.1(9)
C3 C2 C1 C6 . 1.1(14)
N3 N2 N1 C1 . -0.5(10)
Cd1 N2 N1 C1 . -170.1(7)
C6 C1 N1 N2 . 0.7(10)
C2 C1 N1 N2 . 177.2(9)
